data_1557362
loop_
_publ_author_name
'Kolari, Kalle'
'Bulatov, Evgeny'
'Tatikonda, Rajendhraprasad'
'Bertula, Kia'
'Kalenius, Elina'
'Nonappa, ?'
'Haukka, Matti'

_publ_section_title
;
 Self-healing, luminescent metallogelation driven by synergistic
 metallophilic and fluorine-fluorine interactions.
;
_journal_issue 11
_journal_name_full 'Soft matter'
_journal_page_first 2795
_journal_page_last 2802
_journal_paper_doi 10.1039/c9sm02186h
_journal_volume 16
_journal_year 2020
_chemical_formula_moiety 'C27 H35 Cl N3 O Pt, 3(C2 H6 O), Cl'
_chemical_formula_sum 'C33 H53 Cl2 N3 O4 Pt'
_chemical_formula_weight 821.77
_space_group_crystal_system triclinic
_space_group_IT_number 2
_space_group_name_Hall '-P 1'
_space_group_name_H-M_alt 'P -1'
_atom_sites_solution_hydrogens geom
_audit_creation_method SHELXL-2017/1
_audit_update_record
;
2019-08-23 deposited with the CCDC.	2020-02-17 downloaded from the CCDC.
;
_cell_angle_alpha 82.0460(10)
_cell_angle_beta 86.2770(10)
_cell_angle_gamma 85.498(2)
_cell_formula_units_Z 2
_cell_length_a 7.42120(10)
_cell_length_b 12.1297(2)
_cell_length_c 20.0591(3)
_cell_measurement_reflns_used 23896
_cell_measurement_temperature 120(2)
_cell_measurement_theta_max 76.7160
_cell_measurement_theta_min 4.4440
_cell_volume 1780.09(5)
_computing_cell_refinement
;
CrysAlisPro 1.171.39.46 (Rigaku Oxford Diffraction, 2018)
;
_computing_data_collection
;
CrysAlisPro 1.171.39.46 (Rigaku Oxford Diffraction, 2018)
;
_computing_data_reduction
;
CrysAlisPro 1.171.39.46 (Rigaku Oxford Diffraction, 2018)
;
_computing_molecular_graphics 'CrystaMaker X (CrystalMaker Software ltd., 2019)'
_computing_publication_material 'SHELXL-2017/1 (Sheldrick, 2017)'
_computing_structure_refinement 'SHELXL-2017/1 (Sheldrick, 2017)'
_computing_structure_solution 'SHELXT (Sheldrick, 2017)'
_diffrn_ambient_temperature 120(2)
_diffrn_detector_area_resol_mean 10.3953
_diffrn_measured_fraction_theta_full 1.000
_diffrn_measured_fraction_theta_max 0.988
_diffrn_measurement_device '\k-geometry diffractometer'
_diffrn_measurement_device_type 'SuperNova, Dual, Cu at zero, Atlas'
_diffrn_measurement_method '\f scans and \w scans with \k offset'
_diffrn_radiation_monochromator mirror
_diffrn_radiation_type CuK\a
_diffrn_radiation_wavelength 1.54184
_diffrn_reflns_av_R_equivalents 0.0700
_diffrn_reflns_av_unetI/netI 0.0412
_diffrn_reflns_Laue_measured_fraction_full 1.000
_diffrn_reflns_Laue_measured_fraction_max 0.988
_diffrn_reflns_limit_h_max 9
_diffrn_reflns_limit_h_min -9
_diffrn_reflns_limit_k_max 13
_diffrn_reflns_limit_k_min -15
_diffrn_reflns_limit_l_max 25
_diffrn_reflns_limit_l_min -25
_diffrn_reflns_number 37889
_diffrn_reflns_point_group_measured_fraction_full 1.000
_diffrn_reflns_point_group_measured_fraction_max 0.988
_diffrn_reflns_theta_full 67.684
_diffrn_reflns_theta_max 76.902
_diffrn_reflns_theta_min 3.689
_diffrn_source 'micro-focus sealed X-ray tube'
_diffrn_source_type 'SuperNova (Cu) X-ray Source'
_exptl_absorpt_coefficient_mu 9.058
_exptl_absorpt_correction_T_max 1.00000
_exptl_absorpt_correction_T_min 0.45050
_exptl_absorpt_correction_type multi-scan
_exptl_absorpt_process_details
;
CrysAlisPro 1.171.39.46 (Rigaku Oxford Diffraction, 2018)
Empirical absorption correction using spherical harmonics,
implemented in SCALE3 ABSPACK scaling algorithm.
;
_exptl_crystal_colour 'pale yellow'
_exptl_crystal_density_diffrn 1.533
_exptl_crystal_description block
_exptl_crystal_F_000 832
_exptl_crystal_size_max 0.232
_exptl_crystal_size_mid 0.042
_exptl_crystal_size_min 0.030
_refine_diff_density_max 1.824
_refine_diff_density_min -1.819
_refine_diff_density_rms 0.133
_refine_ls_extinction_method none
_refine_ls_goodness_of_fit_ref 1.043
_refine_ls_hydrogen_treatment constr
_refine_ls_matrix_type full
_refine_ls_number_parameters 352
_refine_ls_number_reflns 7445
_refine_ls_number_restraints 6
_refine_ls_restrained_S_all 1.044
_refine_ls_R_factor_all 0.0405
_refine_ls_R_factor_gt 0.0375
_refine_ls_shift/su_max 0.003
_refine_ls_shift/su_mean 0.000
_refine_ls_structure_factor_coef Fsqd
_refine_ls_weighting_details 'w=1/[\s^2^(Fo^2^)+(0.0617P)^2^+2.5790P] where P=(Fo^2^+2Fc^2^)/3'
_refine_ls_weighting_scheme calc
_refine_ls_wR_factor_gt 0.0977
_refine_ls_wR_factor_ref 0.1007
_reflns_Friedel_coverage 0.000
_reflns_number_gt 6903
_reflns_number_total 7445
_reflns_threshold_expression 'I > 2\s(I)'
_cod_data_source_file c9sm02186h2.cif
_cod_data_source_block 2
_cod_depositor_comments 'Adding full bibliography for 1557361--1557362.cif.'
_cod_database_code 1557362
_shelx_shelxl_version_number 2017/1
_shelx_space_group_comment
;
The symmetry employed for this shelxl refinement is uniquely defined
by the following loop, which should always be used as a source of
symmetry information in preference to the above space-group names.
They are only intended as comments.
;
_shelx_estimated_absorpt_t_min 0.228
_shelx_estimated_absorpt_t_max 0.773

loop_
_space_group_symop_operation_xyz
'x, y, z'
'-x, -y, -z'

loop_
_atom_site_label
_atom_site_type_symbol
_atom_site_fract_x
_atom_site_fract_y
_atom_site_fract_z
_atom_site_U_iso_or_equiv
_atom_site_adp_type
_atom_site_occupancy
_atom_site_site_symmetry_order
_atom_site_calc_flag
_atom_site_refinement_flags_posn
_atom_site_refinement_flags_adp
_atom_site_refinement_flags_occupancy
_atom_site_disorder_assembly
_atom_site_disorder_group
Pt1 Pt 1.28202(2) 0.51579(2) 0.52181(2) 0.02515(7) Uani 1 1 d . . . . .
Cl1 Cl 1.37696(14) 0.53254(10) 0.62693(5) 0.0341(2) Uani 1 1 d . . . . .
O1 O 1.0063(4) 0.4754(3) 0.25239(15) 0.0334(7) Uani 1 1 d . . . . .
N1 N 1.2401(4) 0.3511(3) 0.53746(17) 0.0256(7) Uani 1 1 d . . . . .
N2 N 1.1984(4) 0.5001(3) 0.43383(17) 0.0240(7) Uani 1 1 d . . . . .
N3 N 1.2903(5) 0.6764(3) 0.4778(2) 0.0292(7) Uani 1 1 d . . . . .
C1 C 1.2593(6) 0.2801(4) 0.5947(2) 0.0299(9) Uani 1 1 d . . . . .
H1 H 1.299110 0.306882 0.633148 0.036 Uiso 1 1 calc R U . . .
C2 C 1.2228(6) 0.1694(4) 0.5991(2) 0.0338(10) Uani 1 1 d . . . . .
H2 H 1.237801 0.120789 0.640082 0.041 Uiso 1 1 calc R U . . .
C3 C 1.1640(6) 0.1296(4) 0.5432(2) 0.0323(9) Uani 1 1 d . . . . .
H3 H 1.137907 0.053697 0.545425 0.039 Uiso 1 1 calc R U . . .
C4 C 1.1439(6) 0.2030(4) 0.4835(2) 0.0289(8) Uani 1 1 d . . . . .
H4 H 1.104918 0.177536 0.444452 0.035 Uiso 1 1 calc R U . . .
C5 C 1.1812(5) 0.3124(4) 0.4821(2) 0.0248(8) Uani 1 1 d . . . . .
C6 C 1.1561(5) 0.3993(4) 0.4230(2) 0.0264(8) Uani 1 1 d . . . . .
C7 C 1.0931(5) 0.3843(4) 0.3613(2) 0.0261(8) Uani 1 1 d . . . . .
H7 H 1.065445 0.312685 0.352477 0.031 Uiso 1 1 calc R U . . .
C8 C 1.0718(5) 0.4779(4) 0.3130(2) 0.0281(8) Uani 1 1 d . . . . .
C9 C 1.1196(6) 0.5829(4) 0.3259(2) 0.0300(9) Uani 1 1 d . . . . .
H9 H 1.108438 0.646294 0.292487 0.036 Uiso 1 1 calc R U . . .
C10 C 1.1822(5) 0.5917(4) 0.3873(2) 0.0272(8) Uani 1 1 d . . . . .
C11 C 1.2389(5) 0.6933(4) 0.4123(2) 0.0302(9) Uani 1 1 d . . . . .
C12 C 1.2376(6) 0.7965(4) 0.3745(3) 0.0382(10) Uani 1 1 d . . . . .
H12 H 1.199754 0.807113 0.329617 0.046 Uiso 1 1 calc R U . . .
C13 C 1.2926(7) 0.8849(4) 0.4031(3) 0.0422(11) Uani 1 1 d . . . . .
H13 H 1.294823 0.956956 0.377630 0.051 Uiso 1 1 calc R U . . .
C14 C 1.3443(6) 0.8681(4) 0.4690(3) 0.0424(12) Uani 1 1 d . . . . .
H14 H 1.382048 0.928564 0.488852 0.051 Uiso 1 1 calc R U . . .
C15 C 1.3410(6) 0.7632(4) 0.5057(3) 0.0375(10) Uani 1 1 d . . . . .
H15 H 1.374861 0.752073 0.551115 0.045 Uiso 1 1 calc R U . . .
C16 C 0.9468(6) 0.3697(4) 0.2391(2) 0.0334(9) Uani 1 1 d . . . . .
H16A H 0.868004 0.337243 0.277352 0.040 Uiso 1 1 calc R U . . .
H16B H 1.052518 0.316243 0.232995 0.040 Uiso 1 1 calc R U . . .
C17 C 0.8432(6) 0.3919(5) 0.1755(2) 0.0367(10) Uani 1 1 d . . . . .
H17A H 0.809745 0.320126 0.163362 0.044 Uiso 1 1 calc R U . . .
H17B H 0.922489 0.426697 0.138141 0.044 Uiso 1 1 calc R U . . .
C18 C 0.6724(7) 0.4681(5) 0.1834(2) 0.0403(11) Uani 1 1 d . . . . .
H18A H 0.603410 0.439703 0.225299 0.048 Uiso 1 1 calc R U . . .
H18B H 0.707480 0.543558 0.188210 0.048 Uiso 1 1 calc R U . . .
C19 C 0.5500(6) 0.4773(5) 0.1246(2) 0.0388(11) Uani 1 1 d . . . . .
H19A H 0.508470 0.402725 0.121342 0.047 Uiso 1 1 calc R U . . .
H19B H 0.620270 0.501872 0.082255 0.047 Uiso 1 1 calc R U . . .
C20 C 0.3852(7) 0.5592(5) 0.1321(2) 0.0420(11) Uani 1 1 d . . . . .
H20A H 0.319190 0.536669 0.175697 0.050 Uiso 1 1 calc R U . . .
H20B H 0.427337 0.634326 0.133200 0.050 Uiso 1 1 calc R U . . .
C21 C 0.2551(7) 0.5661(5) 0.0760(2) 0.0419(11) Uani 1 1 d . . . . .
H21A H 0.209107 0.491735 0.075796 0.050 Uiso 1 1 calc R U . . .
H21B H 0.321635 0.586324 0.032110 0.050 Uiso 1 1 calc R U . . .
C22 C 0.0945(7) 0.6515(5) 0.0832(3) 0.0430(12) Uani 1 1 d . . . . .
H22A H 0.030960 0.632727 0.127763 0.052 Uiso 1 1 calc R U . . .
H22B H 0.140776 0.726208 0.081892 0.052 Uiso 1 1 calc R U . . .
C23 C -0.0408(7) 0.6570(5) 0.0287(3) 0.0411(11) Uani 1 1 d . . . . .
H23A H -0.086572 0.582313 0.029434 0.049 Uiso 1 1 calc R U . . .
H23B H 0.021583 0.677291 -0.015995 0.049 Uiso 1 1 calc R U . . .
C24 C -0.2008(7) 0.7419(5) 0.0380(3) 0.0441(12) Uani 1 1 d . . . . .
H24A H -0.261913 0.721363 0.082893 0.053 Uiso 1 1 calc R U . . .
H24B H -0.153840 0.816215 0.037622 0.053 Uiso 1 1 calc R U . . .
C25 C -0.3405(7) 0.7508(5) -0.0154(3) 0.0442(12) Uani 1 1 d . . . . .
H25A H -0.280578 0.771728 -0.060462 0.053 Uiso 1 1 calc R U . . .
H25B H -0.389216 0.676975 -0.014993 0.053 Uiso 1 1 calc R U . . .
C26 C -0.4959(8) 0.8366(6) -0.0036(3) 0.0539(14) Uani 1 1 d . . . . .
H26A H -0.558813 0.813547 0.040561 0.065 Uiso 1 1 calc R U . . .
H26B H -0.445993 0.909376 -0.001659 0.065 Uiso 1 1 calc R U . . .
C27 C -0.6322(9) 0.8513(6) -0.0578(4) 0.0615(17) Uani 1 1 d . . . . .
H27A H -0.574058 0.881899 -0.100937 0.092 Uiso 1 1 calc R U . . .
H27B H -0.733775 0.902580 -0.045563 0.092 Uiso 1 1 calc R U . . .
H27C H -0.676984 0.778764 -0.061978 0.092 Uiso 1 1 calc R U . . .
Cl2 Cl 0.95415(16) 1.10822(10) 0.34514(6) 0.0402(2) Uani 1 1 d . . . . .
O2 O 0.5385(8) 0.0989(5) 0.3726(3) 0.0716(8) Uani 1 1 d . . . . .
H2A H 0.645956 0.083306 0.359322 0.107 Uiso 1 1 calc R U . . .
C28 C 0.4572(12) 0.1821(7) 0.3251(4) 0.0764(9) Uani 1 1 d D . . . .
H28A H 0.502409 0.254978 0.330182 0.092 Uiso 1 1 calc R U . . .
H28B H 0.324804 0.187156 0.335458 0.092 Uiso 1 1 calc R U . . .
C29 C 0.4917(12) 0.1622(8) 0.2546(4) 0.0764(9) Uani 1 1 d D . . . .
H29A H 0.434917 0.224309 0.224840 0.115 Uiso 1 1 calc R U . . .
H29B H 0.440684 0.092549 0.248278 0.115 Uiso 1 1 calc R U . . .
H29C H 0.622501 0.156558 0.243833 0.115 Uiso 1 1 calc R U . . .
O3 O 0.8739(8) 0.8073(5) 0.2420(3) 0.0716(8) Uani 1 1 d D . . . .
H3A H 0.950410 0.854103 0.243869 0.107 Uiso 1 1 calc R U . . .
C30 C 0.7103(11) 0.8643(8) 0.2121(4) 0.0764(9) Uani 1 1 d D . . . .
H30A H 0.685248 0.937524 0.228517 0.092 Uiso 1 1 calc R U . . .
H30B H 0.730324 0.877563 0.162438 0.092 Uiso 1 1 calc R U . . .
C31 C 0.5585(11) 0.7986(8) 0.2295(4) 0.0764(9) Uani 1 1 d . . . . .
H31A H 0.469157 0.817603 0.195073 0.115 Uiso 1 1 calc R U . . .
H31B H 0.503631 0.813719 0.273321 0.115 Uiso 1 1 calc R U . . .
H31C H 0.598635 0.719238 0.231908 0.115 Uiso 1 1 calc R U . . .
O4 O 1.0976(8) 0.9798(5) 0.2313(3) 0.0716(8) Uani 1 1 d D . . . .
H4A H 1.053165 1.011591 0.263857 0.107 Uiso 1 1 calc R U . . .
C32 C 1.0779(12) 1.0550(7) 0.1693(4) 0.0764(9) Uani 1 1 d D . . . .
H32A H 1.156930 1.117401 0.167967 0.092 Uiso 1 1 calc R U . . .
H32B H 0.950975 1.086410 0.166397 0.092 Uiso 1 1 calc R U . . .
C33 C 1.1283(12) 0.9928(8) 0.1130(4) 0.0764(9) Uani 1 1 d . . . . .
H33A H 1.105460 1.040813 0.070532 0.115 Uiso 1 1 calc R U . . .
H33B H 1.056245 0.927640 0.116793 0.115 Uiso 1 1 calc R U . . .
H33C H 1.257142 0.967997 0.113859 0.115 Uiso 1 1 calc R U . . .

loop_
_atom_site_aniso_label
_atom_site_aniso_U_11
_atom_site_aniso_U_22
_atom_site_aniso_U_33
_atom_site_aniso_U_23
_atom_site_aniso_U_13
_atom_site_aniso_U_12
Pt1 0.01791(10) 0.02941(12) 0.02809(10) -0.00342(7) -0.00086(6) -0.00258(7)
Cl1 0.0253(5) 0.0478(6) 0.0308(5) -0.0106(4) -0.0018(4) -0.0038(4)
O1 0.0351(16) 0.0359(17) 0.0273(14) 0.0037(12) -0.0074(12) -0.0010(13)
N1 0.0200(15) 0.0276(18) 0.0283(16) 0.0001(13) -0.0005(12) -0.0040(13)
N2 0.0138(14) 0.0289(18) 0.0283(16) -0.0008(13) -0.0022(12) 0.0000(12)
N3 0.0214(16) 0.0238(18) 0.0423(19) -0.0050(15) 0.0002(14) -0.0016(13)
C1 0.028(2) 0.036(2) 0.0242(18) 0.0034(16) -0.0042(15) -0.0013(17)
C2 0.030(2) 0.036(2) 0.032(2) 0.0082(18) -0.0037(17) 0.0000(18)
C3 0.030(2) 0.032(2) 0.032(2) 0.0031(17) -0.0005(16) -0.0009(17)
C4 0.0255(19) 0.032(2) 0.0287(19) 0.0007(16) -0.0018(15) -0.0039(16)
C5 0.0170(16) 0.028(2) 0.0287(18) -0.0003(16) -0.0025(14) -0.0019(15)
C6 0.0155(16) 0.035(2) 0.0269(18) 0.0040(16) -0.0036(13) -0.0011(15)
C7 0.0224(18) 0.029(2) 0.0266(18) -0.0039(16) -0.0022(14) -0.0015(15)
C8 0.0231(18) 0.034(2) 0.0262(18) -0.0009(16) -0.0034(14) 0.0008(16)
C9 0.028(2) 0.025(2) 0.033(2) 0.0046(16) 0.0003(16) 0.0029(16)
C10 0.0168(17) 0.025(2) 0.037(2) 0.0033(16) 0.0037(14) -0.0003(15)
C11 0.0188(17) 0.029(2) 0.042(2) -0.0018(17) 0.0009(16) -0.0028(15)
C12 0.029(2) 0.033(2) 0.050(3) 0.001(2) 0.0007(19) 0.0009(18)
C13 0.030(2) 0.033(3) 0.063(3) -0.004(2) 0.002(2) -0.0045(19)
C14 0.026(2) 0.033(3) 0.072(3) -0.018(2) 0.003(2) -0.0079(18)
C15 0.026(2) 0.038(3) 0.050(3) -0.011(2) -0.0006(18) -0.0034(18)
C16 0.035(2) 0.033(2) 0.032(2) -0.0013(17) -0.0078(17) 0.0005(18)
C17 0.035(2) 0.045(3) 0.028(2) -0.0032(18) -0.0083(17) 0.005(2)
C18 0.035(2) 0.052(3) 0.033(2) -0.002(2) -0.0084(18) 0.004(2)
C19 0.034(2) 0.050(3) 0.032(2) -0.002(2) -0.0085(18) 0.002(2)
C20 0.034(2) 0.057(3) 0.034(2) -0.002(2) -0.0059(18) 0.002(2)
C21 0.033(2) 0.055(3) 0.036(2) -0.002(2) -0.0082(18) 0.005(2)
C22 0.035(2) 0.054(3) 0.039(2) -0.001(2) -0.0097(19) 0.006(2)
C23 0.031(2) 0.051(3) 0.039(2) -0.001(2) -0.0079(18) 0.004(2)
C24 0.037(2) 0.048(3) 0.045(3) -0.001(2) -0.009(2) 0.006(2)
C25 0.040(3) 0.046(3) 0.045(3) 0.002(2) -0.010(2) 0.002(2)
C26 0.044(3) 0.054(4) 0.063(3) -0.007(3) -0.015(3) 0.010(3)
C27 0.049(3) 0.065(4) 0.068(4) -0.003(3) -0.021(3) 0.017(3)
Cl2 0.0424(6) 0.0365(6) 0.0416(5) 0.0053(4) -0.0129(4) -0.0120(5)
O2 0.080(2) 0.0666(19) 0.0646(16) -0.0017(14) 0.0023(14) 0.0004(15)
C28 0.078(2) 0.081(2) 0.0683(18) -0.0036(16) -0.0092(15) -0.0043(17)
C29 0.078(2) 0.081(2) 0.0683(18) -0.0036(16) -0.0092(15) -0.0043(17)
O3 0.080(2) 0.0666(19) 0.0646(16) -0.0017(14) 0.0023(14) 0.0004(15)
C30 0.078(2) 0.081(2) 0.0683(18) -0.0036(16) -0.0092(15) -0.0043(17)
C31 0.078(2) 0.081(2) 0.0683(18) -0.0036(16) -0.0092(15) -0.0043(17)
O4 0.080(2) 0.0666(19) 0.0646(16) -0.0017(14) 0.0023(14) 0.0004(15)
C32 0.078(2) 0.081(2) 0.0683(18) -0.0036(16) -0.0092(15) -0.0043(17)
C33 0.078(2) 0.081(2) 0.0683(18) -0.0036(16) -0.0092(15) -0.0043(17)

loop_
_atom_type_symbol
_atom_type_description
_atom_type_scat_dispersion_real
_atom_type_scat_dispersion_imag
_atom_type_scat_source
C C 0.0181 0.0091 'International Tables Vol C Tables 4.2.6.8 and 6.1.1.4'
H H 0.0000 0.0000 'International Tables Vol C Tables 4.2.6.8 and 6.1.1.4'
Cl Cl 0.3639 0.7018 'International Tables Vol C Tables 4.2.6.8 and 6.1.1.4'
N N 0.0311 0.0180 'International Tables Vol C Tables 4.2.6.8 and 6.1.1.4'
O O 0.0492 0.0322 'International Tables Vol C Tables 4.2.6.8 and 6.1.1.4'
Pt Pt -4.5932 6.9264 'International Tables Vol C Tables 4.2.6.8 and 6.1.1.4'

loop_
_geom_angle_atom_site_label_1
_geom_angle_atom_site_label_2
_geom_angle_atom_site_label_3
_geom_angle
_geom_angle_site_symmetry_1
_geom_angle_site_symmetry_3
_geom_angle_publ_flag
N2 Pt1 N1 80.89(15) . . yes
N2 Pt1 N3 80.83(16) . . yes
N1 Pt1 N3 161.68(16) . . yes
N2 Pt1 Cl1 178.98(10) . . yes
N1 Pt1 Cl1 98.38(10) . . yes
N3 Pt1 Cl1 99.87(12) . . yes
C8 O1 C16 117.1(3) . . ?
C1 N1 C5 118.9(4) . . ?
C1 N1 Pt1 127.6(3) . . ?
C5 N1 Pt1 113.5(3) . . ?
C6 N2 C10 123.2(4) . . ?
C6 N2 Pt1 118.1(3) . . ?
C10 N2 Pt1 118.6(3) . . ?
C15 N3 C11 119.4(4) . . ?
C15 N3 Pt1 127.0(3) . . ?
C11 N3 Pt1 113.6(3) . . ?
N1 C1 C2 121.9(4) . . ?
N1 C1 H1 119.1 . . ?
C2 C1 H1 119.1 . . ?
C1 C2 C3 119.4(4) . . ?
C1 C2 H2 120.3 . . ?
C3 C2 H2 120.3 . . ?
C2 C3 C4 119.0(4) . . ?
C2 C3 H3 120.5 . . ?
C4 C3 H3 120.5 . . ?
C5 C4 C3 119.0(4) . . ?
C5 C4 H4 120.5 . . ?
C3 C4 H4 120.5 . . ?
N1 C5 C4 121.7(4) . . ?
N1 C5 C6 114.2(4) . . ?
C4 C5 C6 124.0(4) . . ?
N2 C6 C7 120.3(4) . . ?
N2 C6 C5 113.3(4) . . ?
C7 C6 C5 126.4(4) . . ?
C6 C7 C8 117.6(4) . . ?
C6 C7 H7 121.2 . . ?
C8 C7 H7 121.2 . . ?
O1 C8 C7 123.6(4) . . ?
O1 C8 C9 115.9(4) . . ?
C7 C8 C9 120.5(4) . . ?
C10 C9 C8 118.8(4) . . ?
C10 C9 H9 120.6 . . ?
C8 C9 H9 120.6 . . ?
N2 C10 C9 119.5(4) . . ?
N2 C10 C11 112.3(4) . . ?
C9 C10 C11 128.2(4) . . ?
C12 C11 N3 121.7(5) . . ?
C12 C11 C10 123.7(4) . . ?
N3 C11 C10 114.6(4) . . ?
C11 C12 C13 118.7(5) . . ?
C11 C12 H12 120.7 . . ?
C13 C12 H12 120.7 . . ?
C14 C13 C12 119.8(5) . . ?
C14 C13 H13 120.1 . . ?
C12 C13 H13 120.1 . . ?
C15 C14 C13 119.8(5) . . ?
C15 C14 H14 120.1 . . ?
C13 C14 H14 120.1 . . ?
N3 C15 C14 120.8(5) . . ?
N3 C15 H15 119.6 . . ?
C14 C15 H15 119.6 . . ?
O1 C16 C17 107.7(4) . . ?
O1 C16 H16A 110.2 . . ?
C17 C16 H16A 110.2 . . ?
O1 C16 H16B 110.2 . . ?
C17 C16 H16B 110.2 . . ?
H16A C16 H16B 108.5 . . ?
C16 C17 C18 112.5(4) . . ?
C16 C17 H17A 109.1 . . ?
C18 C17 H17A 109.1 . . ?
C16 C17 H17B 109.1 . . ?
C18 C17 H17B 109.1 . . ?
H17A C17 H17B 107.8 . . ?
C19 C18 C17 113.7(4) . . ?
C19 C18 H18A 108.8 . . ?
C17 C18 H18A 108.8 . . ?
C19 C18 H18B 108.8 . . ?
C17 C18 H18B 108.8 . . ?
H18A C18 H18B 107.7 . . ?
C18 C19 C20 112.5(4) . . ?
C18 C19 H19A 109.1 . . ?
C20 C19 H19A 109.1 . . ?
C18 C19 H19B 109.1 . . ?
C20 C19 H19B 109.1 . . ?
H19A C19 H19B 107.8 . . ?
C21 C20 C19 113.9(4) . . ?
C21 C20 H20A 108.8 . . ?
C19 C20 H20A 108.8 . . ?
C21 C20 H20B 108.8 . . ?
C19 C20 H20B 108.8 . . ?
H20A C20 H20B 107.7 . . ?
C20 C21 C22 113.0(4) . . ?
C20 C21 H21A 109.0 . . ?
C22 C21 H21A 109.0 . . ?
C20 C21 H21B 109.0 . . ?
C22 C21 H21B 109.0 . . ?
H21A C21 H21B 107.8 . . ?
C23 C22 C21 113.8(4) . . ?
C23 C22 H22A 108.8 . . ?
C21 C22 H22A 108.8 . . ?
C23 C22 H22B 108.8 . . ?
C21 C22 H22B 108.8 . . ?
H22A C22 H22B 107.7 . . ?
C22 C23 C24 112.3(4) . . ?
C22 C23 H23A 109.1 . . ?
C24 C23 H23A 109.1 . . ?
C22 C23 H23B 109.1 . . ?
C24 C23 H23B 109.1 . . ?
H23A C23 H23B 107.9 . . ?
C25 C24 C23 114.4(5) . . ?
C25 C24 H24A 108.7 . . ?
C23 C24 H24A 108.7 . . ?
C25 C24 H24B 108.7 . . ?
C23 C24 H24B 108.7 . . ?
H24A C24 H24B 107.6 . . ?
C26 C25 C24 112.0(5) . . ?
C26 C25 H25A 109.2 . . ?
C24 C25 H25A 109.2 . . ?
C26 C25 H25B 109.2 . . ?
C24 C25 H25B 109.2 . . ?
H25A C25 H25B 107.9 . . ?
C27 C26 C25 113.3(5) . . ?
C27 C26 H26A 108.9 . . ?
C25 C26 H26A 108.9 . . ?
C27 C26 H26B 108.9 . . ?
C25 C26 H26B 108.9 . . ?
H26A C26 H26B 107.7 . . ?
C26 C27 H27A 109.5 . . ?
C26 C27 H27B 109.5 . . ?
H27A C27 H27B 109.5 . . ?
C26 C27 H27C 109.5 . . ?
H27A C27 H27C 109.5 . . ?
H27B C27 H27C 109.5 . . ?
C28 O2 H2A 109.5 . . ?
O2 C28 C29 114.3(7) . . ?
O2 C28 H28A 108.7 . . ?
C29 C28 H28A 108.7 . . ?
O2 C28 H28B 108.7 . . ?
C29 C28 H28B 108.7 . . ?
H28A C28 H28B 107.6 . . ?
C28 C29 H29A 109.5 . . ?
C28 C29 H29B 109.5 . . ?
H29A C29 H29B 109.5 . . ?
C28 C29 H29C 109.5 . . ?
H29A C29 H29C 109.5 . . ?
H29B C29 H29C 109.5 . . ?
C30 O3 H3A 109.5 . . ?
C31 C30 O3 110.6(7) . . ?
C31 C30 H30A 109.5 . . ?
O3 C30 H30A 109.5 . . ?
C31 C30 H30B 109.5 . . ?
O3 C30 H30B 109.5 . . ?
H30A C30 H30B 108.1 . . ?
C30 C31 H31A 109.5 . . ?
C30 C31 H31B 109.5 . . ?
H31A C31 H31B 109.5 . . ?
C30 C31 H31C 109.5 . . ?
H31A C31 H31C 109.5 . . ?
H31B C31 H31C 109.5 . . ?
C32 O4 H4A 109.5 . . ?
O4 C32 C33 108.4(7) . . ?
O4 C32 H32A 110.0 . . ?
C33 C32 H32A 110.0 . . ?
O4 C32 H32B 110.0 . . ?
C33 C32 H32B 110.0 . . ?
H32A C32 H32B 108.4 . . ?
C32 C33 H33A 109.5 . . ?
C32 C33 H33B 109.5 . . ?
H33A C33 H33B 109.5 . . ?
C32 C33 H33C 109.5 . . ?
H33A C33 H33C 109.5 . . ?
H33B C33 H33C 109.5 . . ?

loop_
_geom_bond_atom_site_label_1
_geom_bond_atom_site_label_2
_geom_bond_distance
_geom_bond_site_symmetry_2
_geom_bond_publ_flag
Pt1 N2 1.947(3) . yes
Pt1 N1 2.024(4) . yes
Pt1 N3 2.028(4) . yes
Pt1 Cl1 2.3060(10) . yes
O1 C8 1.342(5) . ?
O1 C16 1.453(6) . ?
N1 C1 1.345(5) . ?
N1 C5 1.373(5) . ?
N2 C6 1.335(6) . ?
N2 C10 1.352(5) . ?
N3 C15 1.347(6) . ?
N3 C11 1.375(6) . ?
C1 C2 1.381(7) . ?
C1 H1 0.9500 . ?
C2 C3 1.389(7) . ?
C2 H2 0.9500 . ?
C3 C4 1.399(6) . ?
C3 H3 0.9500 . ?
C4 C5 1.373(6) . ?
C4 H4 0.9500 . ?
C5 C6 1.486(5) . ?
C6 C7 1.390(6) . ?
C7 C8 1.394(6) . ?
C7 H7 0.9500 . ?
C8 C9 1.411(7) . ?
C9 C10 1.365(6) . ?
C9 H9 0.9500 . ?
C10 C11 1.492(7) . ?
C11 C12 1.370(7) . ?
C12 C13 1.385(8) . ?
C12 H12 0.9500 . ?
C13 C14 1.382(8) . ?
C13 H13 0.9500 . ?
C14 C15 1.381(8) . ?
C14 H14 0.9500 . ?
C15 H15 0.9500 . ?
C16 C17 1.513(6) . ?
C16 H16A 0.9900 . ?
C16 H16B 0.9900 . ?
C17 C18 1.521(7) . ?
C17 H17A 0.9900 . ?
C17 H17B 0.9900 . ?
C18 C19 1.521(6) . ?
C18 H18A 0.9900 . ?
C18 H18B 0.9900 . ?
C19 C20 1.527(7) . ?
C19 H19A 0.9900 . ?
C19 H19B 0.9900 . ?
C20 C21 1.519(6) . ?
C20 H20A 0.9900 . ?
C20 H20B 0.9900 . ?
C21 C22 1.530(7) . ?
C21 H21A 0.9900 . ?
C21 H21B 0.9900 . ?
C22 C23 1.523(7) . ?
C22 H22A 0.9900 . ?
C22 H22B 0.9900 . ?
C23 C24 1.530(7) . ?
C23 H23A 0.9900 . ?
C23 H23B 0.9900 . ?
C24 C25 1.527(7) . ?
C24 H24A 0.9900 . ?
C24 H24B 0.9900 . ?
C25 C26 1.522(8) . ?
C25 H25A 0.9900 . ?
C25 H25B 0.9900 . ?
C26 C27 1.516(8) . ?
C26 H26A 0.9900 . ?
C26 H26B 0.9900 . ?
C27 H27A 0.9800 . ?
C27 H27B 0.9800 . ?
C27 H27C 0.9800 . ?
O2 C28 1.416(8) . ?
O2 H2A 0.8400 . ?
C28 C29 1.469(10) . ?
C28 H28A 0.9900 . ?
C28 H28B 0.9900 . ?
C29 H29A 0.9800 . ?
C29 H29B 0.9800 . ?
C29 H29C 0.9800 . ?
O3 C30 1.469(9) . ?
O3 H3A 0.8400 . ?
C30 C31 1.428(10) . ?
C30 H30A 0.9900 . ?
C30 H30B 0.9900 . ?
C31 H31A 0.9800 . ?
C31 H31B 0.9800 . ?
C31 H31C 0.9800 . ?
O4 C32 1.445(8) . ?
O4 H4A 0.8400 . ?
C32 C33 1.456(10) . ?
C32 H32A 0.9900 . ?
C32 H32B 0.9900 . ?
C33 H33A 0.9800 . ?
C33 H33B 0.9800 . ?
C33 H33C 0.9800 . ?

loop_
_geom_hbond_atom_site_label_D
_geom_hbond_atom_site_label_H
_geom_hbond_atom_site_label_A
_geom_hbond_distance_DH
_geom_hbond_distance_HA
_geom_hbond_distance_DA
_geom_hbond_angle_DHA
_geom_hbond_site_symmetry_A
_geom_hbond_publ_flag
O3 H3A O4 0.84 1.92 2.749(8) 167.0 . yes
C1 H1 Cl1 0.95 2.83 3.406(5) 120.3 . yes
C4 H4 Cl2 0.95 2.61 3.557(5) 172.3 1_545 yes
C7 H7 Cl2 0.95 2.70 3.642(5) 171.1 1_545 yes
C15 H15 Cl1 0.95 2.88 3.449(6) 119.8 . yes
O2 H2A Cl2 0.84 2.32 3.106(6) 154.9 1_545 yes
O3 H3A O4 0.84 1.92 2.749(8) 167.0 . yes
O4 H4A Cl2 0.84 2.19 3.030(6) 174.3 . yes

loop_
_geom_torsion_atom_site_label_1
_geom_torsion_atom_site_label_2
_geom_torsion_atom_site_label_3
_geom_torsion_atom_site_label_4
_geom_torsion
_geom_torsion_site_symmetry_1
_geom_torsion_site_symmetry_2
_geom_torsion_site_symmetry_3
_geom_torsion_site_symmetry_4
_geom_torsion_publ_flag
C5 N1 C1 C2 0.5(6) . . . . ?
Pt1 N1 C1 C2 178.7(3) . . . . ?
N1 C1 C2 C3 -0.2(7) . . . . ?
C1 C2 C3 C4 0.2(7) . . . . ?
C2 C3 C4 C5 -0.6(6) . . . . ?
C1 N1 C5 C4 -0.9(6) . . . . ?
Pt1 N1 C5 C4 -179.3(3) . . . . ?
C1 N1 C5 C6 177.0(3) . . . . ?
Pt1 N1 C5 C6 -1.4(4) . . . . ?
C3 C4 C5 N1 0.9(6) . . . . ?
C3 C4 C5 C6 -176.8(4) . . . . ?
C10 N2 C6 C7 0.4(6) . . . . ?
Pt1 N2 C6 C7 179.0(3) . . . . ?
C10 N2 C6 C5 -178.7(3) . . . . ?
Pt1 N2 C6 C5 -0.1(4) . . . . ?
N1 C5 C6 N2 1.0(5) . . . . ?
C4 C5 C6 N2 178.9(4) . . . . ?
N1 C5 C6 C7 -178.0(4) . . . . ?
C4 C5 C6 C7 -0.1(6) . . . . ?
N2 C6 C7 C8 -1.6(6) . . . . ?
C5 C6 C7 C8 177.3(4) . . . . ?
C16 O1 C8 C7 3.2(6) . . . . ?
C16 O1 C8 C9 -176.8(4) . . . . ?
C6 C7 C8 O1 -177.6(4) . . . . ?
C6 C7 C8 C9 2.3(6) . . . . ?
O1 C8 C9 C10 178.1(4) . . . . ?
C7 C8 C9 C10 -1.8(6) . . . . ?
C6 N2 C10 C9 0.1(6) . . . . ?
Pt1 N2 C10 C9 -178.4(3) . . . . ?
C6 N2 C10 C11 -179.8(3) . . . . ?
Pt1 N2 C10 C11 1.6(4) . . . . ?
C8 C9 C10 N2 0.6(6) . . . . ?
C8 C9 C10 C11 -179.4(4) . . . . ?
C15 N3 C11 C12 -0.1(6) . . . . ?
Pt1 N3 C11 C12 -179.5(3) . . . . ?
C15 N3 C11 C10 -178.9(4) . . . . ?
Pt1 N3 C11 C10 1.7(4) . . . . ?
N2 C10 C11 C12 179.1(4) . . . . ?
C9 C10 C11 C12 -0.9(7) . . . . ?
N2 C10 C11 N3 -2.2(5) . . . . ?
C9 C10 C11 N3 177.9(4) . . . . ?
N3 C11 C12 C13 1.1(7) . . . . ?
C10 C11 C12 C13 179.8(4) . . . . ?
C11 C12 C13 C14 -1.1(7) . . . . ?
C12 C13 C14 C15 0.1(7) . . . . ?
C11 N3 C15 C14 -0.9(6) . . . . ?
Pt1 N3 C15 C14 178.3(3) . . . . ?
C13 C14 C15 N3 0.9(7) . . . . ?
C8 O1 C16 C17 168.1(4) . . . . ?
O1 C16 C17 C18 -63.3(5) . . . . ?
C16 C17 C18 C19 -170.8(4) . . . . ?
C17 C18 C19 C20 -176.8(5) . . . . ?
C18 C19 C20 C21 -177.1(5) . . . . ?
C19 C20 C21 C22 -178.0(5) . . . . ?
C20 C21 C22 C23 -178.1(5) . . . . ?
C21 C22 C23 C24 179.2(5) . . . . ?
C22 C23 C24 C25 179.9(5) . . . . ?
C23 C24 C25 C26 -179.8(5) . . . . ?
C24 C25 C26 C27 177.2(6) . . . . ?
